data_7025458
loop_
_publ_author_name
'Chu, Qinghui'
'Medvetz, Doug A.'
'Panzner, Matthew J.'
'Pang, Yi'

_publ_section_title
;
 A fluorescent bis(benzoxazole) ligand: toward binuclear Zn(II)-Zn(II)
 assembly.
;
_journal_issue 22
_journal_name_full 'Dalton transactions (Cambridge, England : 2003)'
_journal_page_first 5254
_journal_page_last 5259
_journal_paper_doi 10.1039/c000989j
_journal_volume 39
_journal_year 2010
_chemical_formula_moiety 'C46 H32 N4 O10 Zn2'
_chemical_formula_sum 'C46 H32 N4 O10 Zn2'
_chemical_formula_weight 931.50
_chemical_name_systematic
;
?
;
_space_group_IT_number 2
_symmetry_cell_setting triclinic
_symmetry_space_group_name_Hall '-P 1'
_symmetry_space_group_name_H-M 'P -1'
_atom_sites_solution_hydrogens geom
_atom_sites_solution_primary direct
_atom_sites_solution_secondary difmap
_audit_creation_method SHELXL-97
_cell_angle_alpha 111.534(4)
_cell_angle_beta 91.172(5)
_cell_angle_gamma 110.638(4)
_cell_formula_units_Z 2
_cell_length_a 11.791(3)
_cell_length_b 13.602(4)
_cell_length_c 16.333(5)
_cell_measurement_reflns_used 5574
_cell_measurement_temperature 100(2)
_cell_measurement_theta_max 27.89
_cell_measurement_theta_min 2.20
_cell_volume 2246.3(11)
_computing_cell_refinement 'Bruker SMART'
_computing_data_collection 'Bruker SMART'
_computing_data_reduction 'Bruker SAINT'
_computing_molecular_graphics 'Bruker SHELXTL'
_computing_publication_material 'Bruker SHELXTL'
_computing_structure_refinement 'SHELXL-97 (Sheldrick, 2008)'
_computing_structure_solution 'SHELXS-97 (Sheldrick, 2008)'
_diffrn_ambient_temperature 100(2)
_diffrn_measured_fraction_theta_full 0.990
_diffrn_measured_fraction_theta_max 0.990
_diffrn_measurement_device_type 'Bruker APEX-I CCD'
_diffrn_measurement_method '\f and \w scans'
_diffrn_radiation_monochromator graphite
_diffrn_radiation_source 'fine-focus sealed tube'
_diffrn_radiation_type MoK\a
_diffrn_radiation_wavelength 0.71073
_diffrn_reflns_av_R_equivalents 0.0289
_diffrn_reflns_av_sigmaI/netI 0.0494
_diffrn_reflns_limit_h_max 14
_diffrn_reflns_limit_h_min -14
_diffrn_reflns_limit_k_max 16
_diffrn_reflns_limit_k_min -16
_diffrn_reflns_limit_l_max 20
_diffrn_reflns_limit_l_min -20
_diffrn_reflns_number 17903
_diffrn_reflns_theta_full 26.30
_diffrn_reflns_theta_max 26.30
_diffrn_reflns_theta_min 1.73
_exptl_absorpt_coefficient_mu 1.128
_exptl_absorpt_correction_T_max 0.9563
_exptl_absorpt_correction_T_min 0.8142
_exptl_absorpt_correction_type multi-scan
_exptl_absorpt_process_details SADABS
_exptl_crystal_colour yellow
_exptl_crystal_density_diffrn 1.377
_exptl_crystal_density_meas ?
_exptl_crystal_density_method 'not measured'
_exptl_crystal_description plate
_exptl_crystal_F_000 952
_exptl_crystal_size_max 0.19
_exptl_crystal_size_mid 0.08
_exptl_crystal_size_min 0.04
_platon_squeeze_details ' ?'
_refine_diff_density_max 0.518
_refine_diff_density_min -0.271
_refine_diff_density_rms 0.072
_refine_ls_extinction_method none
_refine_ls_goodness_of_fit_ref 1.019
_refine_ls_hydrogen_treatment constr
_refine_ls_matrix_type full
_refine_ls_number_parameters 563
_refine_ls_number_reflns 9019
_refine_ls_number_restraints 0
_refine_ls_restrained_S_all 1.019
_refine_ls_R_factor_all 0.0463
_refine_ls_R_factor_gt 0.0373
_refine_ls_shift/su_max 0.001
_refine_ls_shift/su_mean 0.000
_refine_ls_structure_factor_coef Fsqd
_refine_ls_weighting_details 'calc w=1/[\s^2^(Fo^2^)+(0.0500P)^2^+0.0000P] where P=(Fo^2^+2Fc^2^)/3'
_refine_ls_weighting_scheme calc
_refine_ls_wR_factor_gt 0.0907
_refine_ls_wR_factor_ref 0.0939
_reflns_number_gt 7237
_reflns_number_total 9019
_reflns_threshold_expression >2sigma(I)
_cod_data_source_file c000989j.txt
_cod_data_source_block mp1
_cod_depositor_comments
;
The following automatic conversions were performed:

'_symmetry_cell_setting' value 'Triclinic' changed to 'triclinic'
according to /home/saulius/struct/CIF-dictionaries/cif_core.dic
dictionary named 'cif_core.dic' version 2.4.2 from 2011-04-26.

Automatic conversion script
Id: cif_fix_values 1891 2012-01-12 08:04:46Z andrius 

The following automatic conversions were performed:

'_exptl_crystal_density_meas' value 'not measured' was changed to '?'
- the value is perceived as not measured.

Automatic conversion script
Id: cif_fix_values 3008 2015-01-20 13:52:24Z robertas 
;
_cod_original_cell_volume 2246.2(11)
_cod_original_sg_symbol_Hall -P1
_cod_original_sg_symbol_H-M P-1
_cod_database_code 7025458

loop_
_symmetry_equiv_pos_as_xyz
'x, y, z'
'-x, -y, -z'

loop_
_atom_site_label
_atom_site_type_symbol
_atom_site_fract_x
_atom_site_fract_y
_atom_site_fract_z
_atom_site_U_iso_or_equiv
_atom_site_adp_type
_atom_site_occupancy
_atom_site_symmetry_multiplicity
_atom_site_calc_flag
_atom_site_refinement_flags
Zn1 Zn 0.73231(2) 0.65801(2) 0.796998(17) 0.01931(8) Uani 1 1 d .
Zn2 Zn 0.91261(2) 0.74339(2) 0.674517(17) 0.01895(8) Uani 1 1 d .
O1 O 0.83294(15) 0.80659(13) 0.78500(10) 0.0209(4) Uani 1 1 d .
O2 O 0.75087(15) 0.60968(13) 0.66010(10) 0.0209(4) Uani 1 1 d .
O3 O 0.82105(15) 0.92500(14) 1.05959(10) 0.0221(4) Uani 1 1 d .
O4 O 0.88256(15) 1.03887(14) 0.66591(11) 0.0219(4) Uani 1 1 d .
O5 O 0.87580(15) 0.49558(14) 0.41512(10) 0.0217(4) Uani 1 1 d .
O6 O 0.37564(15) 0.44149(14) 0.65930(11) 0.0238(4) Uani 1 1 d .
O7 O 0.79943(17) 0.55843(15) 0.82367(11) 0.0276(4) Uani 1 1 d .
O8 O 0.62804(19) 0.40780(17) 0.79546(14) 0.0399(5) Uani 1 1 d .
O9 O 1.10804(18) 0.87188(16) 0.72644(12) 0.0349(4) Uani 1 1 d .
O10 O 1.03523(17) 0.71871(16) 0.75454(13) 0.0360(5) Uani 1 1 d .
N1 N 0.75616(18) 0.76642(16) 0.93325(12) 0.0204(4) Uani 1 1 d .
N2 N 0.87445(17) 0.86231(16) 0.63777(13) 0.0196(4) Uani 1 1 d .
N3 N 0.92981(18) 0.63881(16) 0.55093(13) 0.0196(4) Uani 1 1 d .
N4 N 0.54694(18) 0.58445(17) 0.74811(13) 0.0207(4) Uani 1 1 d .
C1 C 0.8117(2) 0.8779(2) 0.96925(15) 0.0205(5) Uani 1 1 d .
C2 C 0.7652(2) 0.8334(2) 1.08257(16) 0.0220(5) Uani 1 1 d .
C3 C 0.7244(2) 0.7347(2) 1.00555(15) 0.0205(5) Uani 1 1 d .
C4 C 0.6614(2) 0.6297(2) 1.00876(16) 0.0256(5) Uani 1 1 d .
H4 H 0.6346 0.5604 0.9567 0.031 Uiso 1 1 calc R
C5 C 0.6390(2) 0.6307(2) 1.09228(17) 0.0264(5) Uani 1 1 d .
H5 H 0.5948 0.5602 1.0971 0.032 Uiso 1 1 calc R
C6 C 0.6793(2) 0.7318(2) 1.16891(17) 0.0282(6) Uani 1 1 d .
H6 H 0.6611 0.7285 1.2245 0.034 Uiso 1 1 calc R
C7 C 0.7451(2) 0.8371(2) 1.16638(16) 0.0262(5) Uani 1 1 d .
H7 H 0.7742 0.9065 1.2184 0.031 Uiso 1 1 calc R
C8 C 0.8584(2) 0.95758(19) 0.92713(15) 0.0186(5) Uani 1 1 d .
C9 C 0.8615(2) 0.91543(19) 0.83409(15) 0.0181(5) Uani 1 1 d .
C10 C 0.8954(2) 0.9973(2) 0.79527(15) 0.0199(5) Uani 1 1 d .
C11 C 0.9294(2) 1.1142(2) 0.84880(16) 0.0213(5) Uani 1 1 d .
H11 H 0.9518 1.1674 0.8214 0.026 Uiso 1 1 calc R
C12 C 0.9314(2) 1.1547(2) 0.94005(16) 0.0224(5) Uani 1 1 d .
C13 C 0.8949(2) 1.0751(2) 0.97799(16) 0.0222(5) Uani 1 1 d .
H13 H 0.8947 1.1011 1.0405 0.027 Uiso 1 1 calc R
C14 C 0.9695(2) 1.2815(2) 0.99604(17) 0.0294(6) Uani 1 1 d .
H14A H 0.9045 1.3061 0.9841 0.044 Uiso 1 1 calc R
H14B H 1.0458 1.3246 0.9807 0.044 Uiso 1 1 calc R
H14C H 0.9830 1.2959 1.0595 0.044 Uiso 1 1 calc R
C15 C 0.8855(2) 0.96076(19) 0.69969(15) 0.0186(5) Uani 1 1 d .
C16 C 0.8604(2) 0.8718(2) 0.55583(15) 0.0199(5) Uani 1 1 d .
C17 C 0.8651(2) 0.9813(2) 0.57437(15) 0.0210(5) Uani 1 1 d .
C18 C 0.8579(2) 1.0239(2) 0.51067(17) 0.0259(5) Uani 1 1 d .
H18 H 0.8626 1.0999 0.5259 0.031 Uiso 1 1 calc R
C19 C 0.8433(2) 0.9488(2) 0.42308(17) 0.0271(6) Uani 1 1 d .
H19 H 0.8376 0.9734 0.3763 0.032 Uiso 1 1 calc R
C20 C 0.8366(2) 0.8369(2) 0.40195(16) 0.0262(5) Uani 1 1 d .
H20 H 0.8262 0.7874 0.3411 0.031 Uiso 1 1 calc R
C21 C 0.8447(2) 0.7969(2) 0.46762(16) 0.0235(5) Uani 1 1 d .
H21 H 0.8398 0.7210 0.4529 0.028 Uiso 1 1 calc R
C22 C 0.8433(2) 0.5440(2) 0.49575(15) 0.0193(5) Uani 1 1 d .
C23 C 0.9958(2) 0.5679(2) 0.42174(15) 0.0202(5) Uani 1 1 d .
C24 C 1.0306(2) 0.6575(2) 0.50571(15) 0.0205(5) Uani 1 1 d .
C25 C 1.1472(2) 0.7430(2) 0.53070(16) 0.0227(5) Uani 1 1 d .
H25 H 1.1729 0.8043 0.5881 0.027 Uiso 1 1 calc R
C26 C 1.2241(2) 0.7353(2) 0.46900(16) 0.0232(5) Uani 1 1 d .
H26 H 1.3046 0.7931 0.4838 0.028 Uiso 1 1 calc R
C27 C 1.1873(2) 0.6442(2) 0.38440(16) 0.0244(5) Uani 1 1 d .
H27 H 1.2439 0.6423 0.3438 0.029 Uiso 1 1 calc R
C28 C 1.0710(2) 0.5568(2) 0.35810(16) 0.0249(5) Uani 1 1 d .
H28 H 1.0454 0.4947 0.3011 0.030 Uiso 1 1 calc R
C29 C 0.7200(2) 0.48440(19) 0.50646(15) 0.0204(5) Uani 1 1 d .
C30 C 0.6418(2) 0.3869(2) 0.43362(15) 0.0218(5) Uani 1 1 d .
H30 H 0.6716 0.3637 0.3790 0.026 Uiso 1 1 calc R
C31 C 0.5234(2) 0.3232(2) 0.43777(16) 0.0243(5) Uani 1 1 d .
C32 C 0.4813(2) 0.3621(2) 0.51713(16) 0.0228(5) Uani 1 1 d .
H32 H 0.3991 0.3211 0.5210 0.027 Uiso 1 1 calc R
C33 C 0.5550(2) 0.4595(2) 0.59199(15) 0.0208(5) Uani 1 1 d .
C34 C 0.6791(2) 0.52184(19) 0.58942(15) 0.0201(5) Uani 1 1 d .
C35 C 0.4419(2) 0.2169(2) 0.35844(17) 0.0320(6) Uani 1 1 d .
H35A H 0.4905 0.1977 0.3114 0.048 Uiso 1 1 calc R
H35B H 0.3745 0.2312 0.3355 0.048 Uiso 1 1 calc R
H35C H 0.4081 0.1529 0.3769 0.048 Uiso 1 1 calc R
C36 C 0.4991(2) 0.4987(2) 0.66963(16) 0.0214(5) Uani 1 1 d .
C37 C 0.4479(2) 0.5854(2) 0.79422(16) 0.0236(5) Uani 1 1 d .
C38 C 0.3430(2) 0.4973(2) 0.73842(16) 0.0240(5) Uani 1 1 d .
C39 C 0.2268(2) 0.4726(2) 0.76062(18) 0.0303(6) Uani 1 1 d .
H39 H 0.1565 0.4108 0.7208 0.036 Uiso 1 1 calc R
C40 C 0.2197(3) 0.5438(3) 0.84462(19) 0.0353(6) Uani 1 1 d .
H40 H 0.1420 0.5314 0.8634 0.042 Uiso 1 1 calc R
C41 C 0.3244(3) 0.6333(3) 0.90231(19) 0.0353(6) Uani 1 1 d .
H41 H 0.3162 0.6799 0.9598 0.042 Uiso 1 1 calc R
C42 C 0.4403(2) 0.6566(2) 0.87848(17) 0.0285(6) Uani 1 1 d .
H42 H 0.5110 0.7184 0.9179 0.034 Uiso 1 1 calc R
C43 C 0.7388(3) 0.4622(2) 0.82359(16) 0.0277(6) Uani 1 1 d .
C44 C 0.8115(3) 0.4134(3) 0.8638(2) 0.0472(8) Uani 1 1 d .
H44A H 0.8319 0.4559 0.9288 0.071 Uiso 1 1 calc R
H44B H 0.8876 0.4202 0.8389 0.071 Uiso 1 1 calc R
H44C H 0.7621 0.3324 0.8495 0.071 Uiso 1 1 calc R
C45 C 1.1214(2) 0.8063(2) 0.75985(15) 0.0238(5) Uani 1 1 d .
C46 C 1.2494(3) 0.8337(3) 0.8050(2) 0.0405(7) Uani 1 1 d .
H46A H 1.2445 0.7806 0.8335 0.061 Uiso 1 1 calc R
H46B H 1.2828 0.9125 0.8504 0.061 Uiso 1 1 calc R
H46C H 1.3033 0.8256 0.7603 0.061 Uiso 1 1 calc R

loop_
_atom_site_aniso_label
_atom_site_aniso_U_11
_atom_site_aniso_U_22
_atom_site_aniso_U_33
_atom_site_aniso_U_23
_atom_site_aniso_U_13
_atom_site_aniso_U_12
Zn1 0.02336(15) 0.01668(15) 0.01598(14) 0.00670(11) 0.00363(11) 0.00543(11)
Zn2 0.02424(15) 0.01617(15) 0.01675(14) 0.00677(11) 0.00553(11) 0.00785(11)
O1 0.0284(9) 0.0141(8) 0.0178(8) 0.0054(7) 0.0078(7) 0.0063(7)
O2 0.0237(9) 0.0174(8) 0.0161(8) 0.0047(7) 0.0029(7) 0.0039(7)
O3 0.0256(9) 0.0221(9) 0.0157(8) 0.0065(7) 0.0025(7) 0.0073(7)
O4 0.0279(9) 0.0192(8) 0.0244(9) 0.0131(7) 0.0078(7) 0.0106(7)
O5 0.0278(9) 0.0202(9) 0.0178(8) 0.0068(7) 0.0065(7) 0.0108(7)
O6 0.0209(9) 0.0261(9) 0.0237(9) 0.0106(7) 0.0027(7) 0.0077(7)
O7 0.0366(10) 0.0261(10) 0.0220(9) 0.0097(8) 0.0032(8) 0.0143(8)
O8 0.0397(12) 0.0330(11) 0.0507(13) 0.0200(10) 0.0127(10) 0.0145(9)
O9 0.0439(12) 0.0330(11) 0.0251(10) 0.0068(8) 0.0050(8) 0.0169(9)
O10 0.0303(10) 0.0323(11) 0.0353(11) 0.0060(9) 0.0025(8) 0.0088(9)
N1 0.0251(11) 0.0192(10) 0.0164(10) 0.0075(8) 0.0048(8) 0.0073(9)
N2 0.0206(10) 0.0198(10) 0.0194(10) 0.0105(9) 0.0044(8) 0.0060(8)
N3 0.0236(10) 0.0186(10) 0.0205(10) 0.0103(8) 0.0078(8) 0.0098(8)
N4 0.0237(10) 0.0207(10) 0.0193(10) 0.0098(8) 0.0053(8) 0.0085(8)
C1 0.0208(12) 0.0223(13) 0.0165(11) 0.0049(10) 0.0020(9) 0.0091(10)
C2 0.0207(12) 0.0239(13) 0.0219(12) 0.0104(10) 0.0035(10) 0.0077(10)
C3 0.0228(12) 0.0250(13) 0.0155(11) 0.0090(10) 0.0053(9) 0.0104(10)
C4 0.0315(14) 0.0236(13) 0.0204(12) 0.0090(11) 0.0039(10) 0.0089(11)
C5 0.0259(13) 0.0271(14) 0.0281(13) 0.0161(11) 0.0053(10) 0.0070(11)
C6 0.0278(14) 0.0391(16) 0.0226(13) 0.0173(12) 0.0068(10) 0.0131(12)
C7 0.0276(13) 0.0310(14) 0.0154(12) 0.0067(11) 0.0022(10) 0.0090(11)
C8 0.0186(11) 0.0184(12) 0.0174(11) 0.0057(9) 0.0025(9) 0.0070(9)
C9 0.0169(11) 0.0170(11) 0.0191(11) 0.0058(9) 0.0043(9) 0.0066(9)
C10 0.0207(12) 0.0190(12) 0.0208(12) 0.0073(10) 0.0038(9) 0.0094(10)
C11 0.0194(12) 0.0206(12) 0.0227(12) 0.0094(10) 0.0004(9) 0.0058(10)
C12 0.0208(12) 0.0188(12) 0.0225(12) 0.0035(10) -0.0013(10) 0.0074(10)
C13 0.0219(12) 0.0226(13) 0.0187(12) 0.0041(10) 0.0015(9) 0.0092(10)
C14 0.0346(15) 0.0193(13) 0.0288(14) 0.0051(11) 0.0027(11) 0.0092(11)
C15 0.0164(11) 0.0175(12) 0.0221(12) 0.0103(10) 0.0033(9) 0.0041(9)
C16 0.0157(11) 0.0230(12) 0.0212(12) 0.0107(10) 0.0028(9) 0.0057(9)
C17 0.0165(11) 0.0257(13) 0.0223(12) 0.0117(10) 0.0036(9) 0.0075(10)
C18 0.0245(13) 0.0287(14) 0.0328(14) 0.0185(12) 0.0061(11) 0.0128(11)
C19 0.0242(13) 0.0366(15) 0.0297(14) 0.0222(12) 0.0056(11) 0.0128(11)
C20 0.0261(13) 0.0319(14) 0.0195(12) 0.0115(11) 0.0012(10) 0.0089(11)
C21 0.0218(12) 0.0205(12) 0.0264(13) 0.0107(11) 0.0015(10) 0.0049(10)
C22 0.0267(13) 0.0186(12) 0.0172(11) 0.0085(10) 0.0062(9) 0.0124(10)
C23 0.0244(12) 0.0176(12) 0.0196(12) 0.0086(10) 0.0027(10) 0.0081(10)
C24 0.0292(13) 0.0196(12) 0.0200(12) 0.0115(10) 0.0076(10) 0.0137(10)
C25 0.0292(13) 0.0191(12) 0.0210(12) 0.0095(10) 0.0038(10) 0.0093(10)
C26 0.0212(12) 0.0231(13) 0.0301(13) 0.0139(11) 0.0081(10) 0.0105(10)
C27 0.0282(13) 0.0278(13) 0.0258(13) 0.0134(11) 0.0108(10) 0.0174(11)
C28 0.0347(14) 0.0252(13) 0.0199(12) 0.0076(10) 0.0069(10) 0.0187(11)
C29 0.0263(13) 0.0173(12) 0.0195(12) 0.0090(10) 0.0030(10) 0.0090(10)
C30 0.0284(13) 0.0235(13) 0.0175(12) 0.0085(10) 0.0036(10) 0.0142(11)
C31 0.0272(13) 0.0206(13) 0.0241(13) 0.0074(10) 0.0001(10) 0.0099(10)
C32 0.0262(13) 0.0180(12) 0.0228(12) 0.0080(10) 0.0008(10) 0.0071(10)
C33 0.0244(12) 0.0171(12) 0.0214(12) 0.0084(10) 0.0015(10) 0.0079(10)
C34 0.0241(12) 0.0178(12) 0.0207(12) 0.0104(10) 0.0028(10) 0.0078(10)
C35 0.0294(14) 0.0281(14) 0.0286(14) 0.0038(12) 0.0003(11) 0.0082(12)
C36 0.0219(12) 0.0209(12) 0.0262(13) 0.0155(11) 0.0029(10) 0.0073(10)
C37 0.0254(13) 0.0261(13) 0.0270(13) 0.0164(11) 0.0081(10) 0.0124(11)
C38 0.0269(13) 0.0282(13) 0.0238(13) 0.0150(11) 0.0060(10) 0.0135(11)
C39 0.0255(14) 0.0337(15) 0.0360(15) 0.0191(13) 0.0079(11) 0.0107(12)
C40 0.0304(15) 0.0458(17) 0.0417(16) 0.0255(14) 0.0169(13) 0.0191(13)
C41 0.0382(16) 0.0414(17) 0.0341(15) 0.0156(13) 0.0169(13) 0.0230(14)
C42 0.0337(14) 0.0265(14) 0.0263(13) 0.0098(11) 0.0090(11) 0.0132(12)
C43 0.0394(16) 0.0256(14) 0.0173(12) 0.0048(11) 0.0088(11) 0.0154(12)
C44 0.065(2) 0.0351(17) 0.0426(18) 0.0180(15) -0.0015(16) 0.0184(16)
C45 0.0318(14) 0.0206(13) 0.0131(11) 0.0012(10) 0.0038(10) 0.0094(11)
C46 0.0350(16) 0.0472(18) 0.0375(17) 0.0133(14) 0.0020(13) 0.0176(14)

loop_
_atom_type_symbol
_atom_type_description
_atom_type_scat_dispersion_real
_atom_type_scat_dispersion_imag
_atom_type_scat_source
C C 0.0033 0.0016 'International Tables Vol C Tables 4.2.6.8 and 6.1.1.4'
H H 0.0000 0.0000 'International Tables Vol C Tables 4.2.6.8 and 6.1.1.4'
N N 0.0061 0.0033 'International Tables Vol C Tables 4.2.6.8 and 6.1.1.4'
O O 0.0106 0.0060 'International Tables Vol C Tables 4.2.6.8 and 6.1.1.4'
Zn Zn 0.2839 1.4301 'International Tables Vol C Tables 4.2.6.8 and 6.1.1.4'

loop_
_geom_angle_atom_site_label_1
_geom_angle_atom_site_label_2
_geom_angle_atom_site_label_3
_geom_angle
O7 Zn1 O1 125.47(7)
O7 Zn1 N4 114.91(8)
O1 Zn1 N4 117.86(7)
O7 Zn1 N1 93.47(7)
O1 Zn1 N1 83.82(7)
N4 Zn1 N1 107.10(8)
O7 Zn1 O2 98.22(7)
O1 Zn1 O2 74.52(6)
N4 Zn1 O2 84.41(7)
N1 Zn1 O2 158.33(7)
O2 Zn2 N3 85.92(7)
O2 Zn2 O1 74.85(6)
N3 Zn2 O1 160.06(7)
O2 Zn2 N2 109.39(7)
N3 Zn2 N2 98.69(8)
O1 Zn2 N2 83.12(7)
O2 Zn2 O10 101.27(7)
N3 Zn2 O10 98.29(8)
O1 Zn2 O10 90.72(7)
N2 Zn2 O10 145.77(8)
O2 Zn2 O9 160.33(7)
N3 Zn2 O9 100.81(7)
O1 Zn2 O9 99.10(7)
N2 Zn2 O9 88.03(7)
O10 Zn2 O9 59.65(7)
C9 O1 Zn1 134.56(14)
C9 O1 Zn2 124.72(14)
Zn1 O1 Zn2 100.08(7)
C34 O2 Zn2 131.75(15)
C34 O2 Zn1 129.92(15)
Zn2 O2 Zn1 98.32(6)
C1 O3 C2 105.00(18)
C15 O4 C17 104.90(17)
C22 O5 C23 104.88(18)
C36 O6 C38 105.12(18)
C43 O7 Zn1 126.21(18)
C45 O9 Zn2 85.82(15)
C45 O10 Zn2 92.31(16)
C1 N1 C3 105.12(19)
C1 N1 Zn1 126.63(16)
C3 N1 Zn1 128.10(15)
C15 N2 C16 106.22(19)
C15 N2 Zn2 119.36(15)
C16 N2 Zn2 133.13(16)
C22 N3 C24 105.88(19)
C22 N3 Zn2 125.56(16)
C24 N3 Zn2 128.39(16)
C36 N4 C37 105.5(2)
C36 N4 Zn1 122.37(16)
C37 N4 Zn1 129.45(16)
N1 C1 O3 114.1(2)
N1 C1 C8 129.7(2)
O3 C1 C8 116.1(2)
C3 C2 O3 108.2(2)
C3 C2 C7 124.4(2)
O3 C2 C7 127.4(2)
C2 C3 C4 120.5(2)
C2 C3 N1 107.6(2)
C4 C3 N1 131.8(2)
C3 C4 C5 116.4(2)
C3 C4 H4 121.8
C5 C4 H4 121.8
C4 C5 C6 122.0(2)
C4 C5 H5 119.0
C6 C5 H5 119.0
C7 C6 C5 121.8(2)
C7 C6 H6 119.1
C5 C6 H6 119.1
C2 C7 C6 114.9(2)
C2 C7 H7 122.5
C6 C7 H7 122.5
C13 C8 C9 120.8(2)
C13 C8 C1 119.4(2)
C9 C8 C1 119.7(2)
O1 C9 C8 122.6(2)
O1 C9 C10 120.7(2)
C8 C9 C10 116.7(2)
C11 C10 C9 120.3(2)
C11 C10 C15 119.0(2)
C9 C10 C15 120.5(2)
C12 C11 C10 122.4(2)
C12 C11 H11 118.8
C10 C11 H11 118.8
C11 C12 C13 117.7(2)
C11 C12 C14 121.0(2)
C13 C12 C14 121.3(2)
C12 C13 C8 122.0(2)
C12 C13 H13 119.0
C8 C13 H13 119.0
C12 C14 H14A 109.5
C12 C14 H14B 109.5
H14A C14 H14B 109.5
C12 C14 H14C 109.5
H14A C14 H14C 109.5
H14B C14 H14C 109.5
N2 C15 O4 113.16(19)
N2 C15 C10 130.4(2)
O4 C15 C10 116.4(2)
C17 C16 C21 119.4(2)
C17 C16 N2 107.4(2)
C21 C16 N2 133.2(2)
C18 C17 O4 127.1(2)
C18 C17 C16 124.5(2)
O4 C17 C16 108.28(19)
C17 C18 C19 115.6(2)
C17 C18 H18 122.2
C19 C18 H18 122.2
C18 C19 C20 121.3(2)
C18 C19 H19 119.3
C20 C19 H19 119.3
C21 C20 C19 121.6(2)
C21 C20 H20 119.2
C19 C20 H20 119.2
C20 C21 C16 117.6(2)
C20 C21 H21 121.2
C16 C21 H21 121.2
N3 C22 O5 113.8(2)
N3 C22 C29 130.0(2)
O5 C22 C29 116.2(2)
C28 C23 O5 127.8(2)
C28 C23 C24 124.2(2)
O5 C23 C24 108.0(2)
C25 C24 C23 120.4(2)
C25 C24 N3 132.1(2)
C23 C24 N3 107.5(2)
C26 C25 C24 117.0(2)
C26 C25 H25 121.5
C24 C25 H25 121.5
C25 C26 C27 121.8(2)
C25 C26 H26 119.1
C27 C26 H26 119.1
C28 C27 C26 122.2(2)
C28 C27 H27 118.9
C26 C27 H27 118.9
C23 C28 C27 114.4(2)
C23 C28 H28 122.8
C27 C28 H28 122.8
C30 C29 C34 120.4(2)
C30 C29 C22 118.5(2)
C34 C29 C22 121.1(2)
C31 C30 C29 122.8(2)
C31 C30 H30 118.6
C29 C30 H30 118.6
C30 C31 C32 117.1(2)
C30 C31 C35 121.5(2)
C32 C31 C35 121.4(2)
C31 C32 C33 122.7(2)
C31 C32 H32 118.7
C33 C32 H32 118.7
C32 C33 C34 120.4(2)
C32 C33 C36 118.3(2)
C34 C33 C36 121.2(2)
O2 C34 C33 121.1(2)
O2 C34 C29 122.3(2)
C33 C34 C29 116.6(2)
C31 C35 H35A 109.5
C31 C35 H35B 109.5
H35A C35 H35B 109.5
C31 C35 H35C 109.5
H35A C35 H35C 109.5
H35B C35 H35C 109.5
N4 C36 O6 113.5(2)
N4 C36 C33 130.8(2)
O6 C36 C33 115.6(2)
C38 C37 C42 120.0(2)
C38 C37 N4 107.7(2)
C42 C37 N4 132.3(2)
O6 C38 C37 108.2(2)
O6 C38 C39 127.5(2)
C37 C38 C39 124.3(2)
C38 C39 C40 115.6(3)
C38 C39 H39 122.2
C40 C39 H39 122.2
C39 C40 C41 121.3(3)
C39 C40 H40 119.4
C41 C40 H40 119.4
C42 C41 C40 122.1(3)
C42 C41 H41 118.9
C40 C41 H41 118.9
C41 C42 C37 116.8(3)
C41 C42 H42 121.6
C37 C42 H42 121.6
O8 C43 O7 125.3(3)
O8 C43 C44 119.5(3)
O7 C43 C44 115.2(3)
C43 C44 H44A 109.5
C43 C44 H44B 109.5
H44A C44 H44B 109.5
C43 C44 H44C 109.5
H44A C44 H44C 109.5
H44B C44 H44C 109.5
O10 C45 O9 122.1(2)
O10 C45 C46 119.3(2)
O9 C45 C46 118.5(2)
C45 C46 H46A 109.5
C45 C46 H46B 109.5
H46A C46 H46B 109.5
C45 C46 H46C 109.5
H46A C46 H46C 109.5
H46B C46 H46C 109.5

loop_
_geom_bond_atom_site_label_1
_geom_bond_atom_site_label_2
_geom_bond_distance
Zn1 O7 1.9559(17)
Zn1 O1 2.0349(16)
Zn1 N4 2.053(2)
Zn1 N1 2.116(2)
Zn1 O2 2.1265(17)
Zn2 O2 2.0549(17)
Zn2 N3 2.0619(19)
Zn2 O1 2.0923(16)
Zn2 N2 2.096(2)
Zn2 O10 2.121(2)
Zn2 O9 2.253(2)
O1 C9 1.309(3)
O2 C34 1.308(3)
O3 C1 1.360(3)
O3 C2 1.379(3)
O4 C15 1.375(3)
O4 C17 1.380(3)
O5 C22 1.370(3)
O5 C23 1.384(3)
O6 C36 1.360(3)
O6 C38 1.379(3)
O7 C43 1.250(3)
O8 C43 1.228(3)
O9 C45 1.254(3)
O10 C45 1.236(3)
N1 C1 1.305(3)
N1 C3 1.414(3)
N2 C15 1.308(3)
N2 C16 1.403(3)
N3 C22 1.303(3)
N3 C24 1.408(3)
N4 C36 1.316(3)
N4 C37 1.404(3)
C1 C8 1.447(3)
C2 C3 1.378(3)
C2 C7 1.380(3)
C3 C4 1.379(3)
C4 C5 1.391(3)
C4 H4 0.9500
C5 C6 1.391(4)
C5 H5 0.9500
C6 C7 1.384(4)
C6 H6 0.9500
C7 H7 0.9500
C8 C13 1.398(3)
C8 C9 1.420(3)
C9 C10 1.420(3)
C10 C11 1.403(3)
C10 C15 1.442(3)
C11 C12 1.383(3)
C11 H11 0.9500
C12 C13 1.384(3)
C12 C14 1.515(3)
C13 H13 0.9500
C14 H14A 0.9800
C14 H14B 0.9800
C14 H14C 0.9800
C16 C17 1.386(3)
C16 C21 1.388(3)
C17 C18 1.379(3)
C18 C19 1.383(4)
C18 H18 0.9500
C19 C20 1.404(4)
C19 H19 0.9500
C20 C21 1.384(3)
C20 H20 0.9500
C21 H21 0.9500
C22 C29 1.443(3)
C23 C28 1.381(3)
C23 C24 1.390(3)
C24 C25 1.383(3)
C25 C26 1.369(3)
C25 H25 0.9500
C26 C27 1.404(3)
C26 H26 0.9500
C27 C28 1.389(4)
C27 H27 0.9500
C28 H28 0.9500
C29 C30 1.400(3)
C29 C34 1.421(3)
C30 C31 1.377(3)
C30 H30 0.9500
C31 C32 1.384(3)
C31 C35 1.512(3)
C32 C33 1.401(3)
C32 H32 0.9500
C33 C34 1.420(3)
C33 C36 1.453(3)
C35 H35A 0.9800
C35 H35B 0.9800
C35 H35C 0.9800
C37 C38 1.379(4)
C37 C42 1.389(3)
C38 C39 1.380(4)
C39 C40 1.383(4)
C39 H39 0.9500
C40 C41 1.395(4)
C40 H40 0.9500
C41 C42 1.387(4)
C41 H41 0.9500
C42 H42 0.9500
C43 C44 1.519(4)
C44 H44A 0.9800
C44 H44B 0.9800
C44 H44C 0.9800
C45 C46 1.522(4)
C46 H46A 0.9800
C46 H46B 0.9800
C46 H46C 0.9800

loop_
_platon_squeeze_void_nr
_platon_squeeze_void_average_x
_platon_squeeze_void_average_y
_platon_squeeze_void_average_z
_platon_squeeze_void_volume
_platon_squeeze_void_count_electrons
1 0.050 0.722 0.280 7.9 -0.7
2 0.500 1.000 0.349 409.0 153.7
3 0.954 0.279 0.721 7.9 -0.6
